data_7049138
loop_
_publ_author_name
'Zhai, Zhi-Wei'
'Yang, Shuang-Hua'
'Lv, Ya-Ru'
'Du, Chen-Xia'
'Li, Lin-Ke'
'Zang, Shuang-Quan'

_publ_section_title
;
 Amino functionalized Zn/Cd-metal-organic frameworks for selective
 CO<sub>2</sub> adsorption and Knoevenagel condensation reactions.
;
_journal_issue 12
_journal_name_full 'Dalton transactions (Cambridge, England : 2003)'
_journal_page_first 4007
_journal_page_last 4014
_journal_paper_doi 10.1039/c9dt00391f
_journal_volume 48
_journal_year 2019
_chemical_formula_moiety 'C22 H13 N5 O4 S2 Zn, C3 H7 N O'
_chemical_formula_sum 'C25 H20 N6 O5 S2 Zn'
_chemical_formula_weight 613.96
_space_group_crystal_system orthorhombic
_space_group_IT_number 56
_space_group_name_Hall '-P 2ab 2ac'
_space_group_name_H-M_alt 'P c c n'
_symmetry_space_group_name_Hall '-P 2ab 2ac'
_symmetry_space_group_name_H-M 'P c c n'
_atom_sites_solution_hydrogens mixed
_atom_sites_solution_primary dual
_audit_creation_date 2019-02-16
_audit_creation_method
;
Olex2 1.2
(compiled 2018.05.29 svn.r3508 for OlexSys, GUI svn.r5506)
;
_audit_update_record
;
2019-02-17 deposited with the CCDC.    2019-02-25 downloaded from the CCDC.
;
_cell_angle_alpha 90
_cell_angle_beta 90
_cell_angle_gamma 90
_cell_formula_units_Z 8
_cell_length_a 18.5564(2)
_cell_length_b 17.2237(2)
_cell_length_c 16.5743(2)
_cell_measurement_reflns_used 8159
_cell_measurement_temperature 150.00(10)
_cell_measurement_theta_max 73.5240
_cell_measurement_theta_min 3.5300
_cell_volume 5297.31(11)
_computing_cell_refinement 'CrysAlisPro 1.171.39.28b (Rigaku OD, 2015)'
_computing_data_collection 'CrysAlisPro 1.171.39.28b (Rigaku OD, 2015)'
_computing_data_reduction 'CrysAlisPro 1.171.39.28b (Rigaku OD, 2015)'
_computing_molecular_graphics 'Olex2 (Dolomanov et al., 2009)'
_computing_publication_material 'Olex2 (Dolomanov et al., 2009)'
_computing_structure_refinement 'ShelXL (Sheldrick, 2015)'
_computing_structure_solution 'ShelXT (Sheldrick, 2015)'
_diffrn_ambient_environment N~2~
_diffrn_ambient_temperature 150.00(10)
_diffrn_detector 'CCD plate'
_diffrn_measured_fraction_theta_full 0.998
_diffrn_measured_fraction_theta_max 0.971
_diffrn_measurement_details
;
List of Runs (angles in degrees, time in seconds):

  # Type    Start    End  Width  t~exp~   \w     \q     \k     \f   Frames
#--------------------------------------------------------------------------
  1  \w    -22.00  89.00   0.50    0.50    --    0.00  19.00 -90.00  222
  2  \w     27.00  52.00   0.50    0.50    --    0.00  38.00  30.00   50
  3  \w     28.00  54.00   0.50    0.50    --    0.00  38.00 -60.00   52
  4  \w     53.00 123.00   0.50    2.50    --   95.20 -15.00   0.00  140
  5  \w     58.00 112.00   0.50    2.50    --   95.20 -30.00 -60.00  108
  6  \w     96.00 127.00   0.50    2.50    --   95.20  77.00 -60.00   62
  7  \w    142.00 169.00   0.50    2.50    --   95.20  77.00 -60.00   54
  8  \w     28.00 107.00   0.50    2.50    --   95.20 -30.00  30.00  158
  9  \w     36.00 124.00   0.50    2.50    --   95.20 -82.00 -90.00  176
;
_diffrn_measurement_device 'four-circle diffractometer'
_diffrn_measurement_device_type 'XtaLAB AFC12 (RINC): Kappa single'
_diffrn_measurement_method '\w scans'
_diffrn_orient_matrix_type 'CrysAlisPro convention (1999,Acta A55,543-557)'
_diffrn_orient_matrix_UB_11 -0.0558150000
_diffrn_orient_matrix_UB_12 0.0599457000
_diffrn_orient_matrix_UB_13 -0.0290847000
_diffrn_orient_matrix_UB_21 0.0340381000
_diffrn_orient_matrix_UB_22 0.0616750000
_diffrn_orient_matrix_UB_23 0.0554976000
_diffrn_orient_matrix_UB_31 0.0511824000
_diffrn_orient_matrix_UB_32 0.0244814000
_diffrn_orient_matrix_UB_33 -0.0686736000
_diffrn_radiation_monochromator graphite
_diffrn_radiation_probe x-ray
_diffrn_radiation_type CuK\a
_diffrn_radiation_wavelength 1.54184
_diffrn_reflns_av_R_equivalents 0.0311
_diffrn_reflns_av_unetI/netI 0.0328
_diffrn_reflns_Laue_measured_fraction_full 0.998
_diffrn_reflns_Laue_measured_fraction_max 0.971
_diffrn_reflns_limit_h_max 22
_diffrn_reflns_limit_h_min -14
_diffrn_reflns_limit_k_max 21
_diffrn_reflns_limit_k_min -15
_diffrn_reflns_limit_l_max 19
_diffrn_reflns_limit_l_min -20
_diffrn_reflns_number 18626
_diffrn_reflns_point_group_measured_fraction_full 0.998
_diffrn_reflns_point_group_measured_fraction_max 0.971
_diffrn_reflns_theta_full 67.684
_diffrn_reflns_theta_max 74.112
_diffrn_reflns_theta_min 3.501
_diffrn_source 'fine-focus sealed X-ray tube'
_diffrn_source_type 'Enhance (Cu) X-ray Source'
_exptl_absorpt_coefficient_mu 3.179
_exptl_absorpt_correction_T_max 1.00000
_exptl_absorpt_correction_T_min 0.88827
_exptl_absorpt_correction_type multi-scan
_exptl_absorpt_process_details
;
CrysAlisPro 1.171.39.28b (Rigaku Oxford Diffraction, 2015)
Empirical absorption correction using spherical harmonics,
 implemented in SCALE3 ABSPACK scaling algorithm.
;
_exptl_crystal_colour 'light yellow'
_exptl_crystal_colour_modifier light
_exptl_crystal_colour_primary yellow
_exptl_crystal_density_diffrn 1.540
_exptl_crystal_description needle
_exptl_crystal_F_000 2512
_exptl_crystal_size_max 0.1
_exptl_crystal_size_mid 0.05
_exptl_crystal_size_min 0.05
_refine_diff_density_max 0.296
_refine_diff_density_min -0.396
_refine_diff_density_rms 0.058
_refine_ls_extinction_method none
_refine_ls_goodness_of_fit_ref 1.043
_refine_ls_hydrogen_treatment constr
_refine_ls_matrix_type full
_refine_ls_number_parameters 418
_refine_ls_number_reflns 5234
_refine_ls_number_restraints 41
_refine_ls_restrained_S_all 1.066
_refine_ls_R_factor_all 0.0387
_refine_ls_R_factor_gt 0.0332
_refine_ls_shift/su_max 0.002
_refine_ls_shift/su_mean 0.000
_refine_ls_structure_factor_coef Fsqd
_refine_ls_weighting_details
;
 w=1/[\s^2^(Fo^2^)+(0.0353P)^2^+4.6588P]
 where P=(Fo^2^+2Fc^2^)/3
;
_refine_ls_weighting_scheme calc
_refine_ls_wR_factor_gt 0.0842
_refine_ls_wR_factor_ref 0.0870
_reflns_Friedel_coverage 0.000
_reflns_number_gt 4601
_reflns_number_total 5234
_reflns_threshold_expression 'I > 2\s(I)'
_cod_data_source_file c9dt00391f2.cif
_cod_data_source_block 20170629e1
_cod_depositor_comments 'Adding full bibliography for 7049138--7049139.cif.'
_cod_database_code 7049138
_shelxl_version_number 2013-2
_chemical_oxdiff_formula 'C H O N S Zn'
_shelx_space_group_comment
;
The symmetry employed for this shelxl refinement is uniquely defined
by the following loop, which should always be used as a source of
symmetry information in preference to the above space-group names.
They are only intended as comments.
;
_shelx_estimated_absorpt_t_max 0.857
_shelx_estimated_absorpt_t_min 0.742
_reflns_odcompleteness_completeness 99.75
_reflns_odcompleteness_iscentric 1
_reflns_odcompleteness_theta 66.97
_olex2_refinement_description
;
1. Fixed Uiso
 At 1.2 times of:
  All C(H) groups, All C(H,H) groups, All N(H,H) groups
 At 1.5 times of:
  All C(H,H,H) groups
2. Shared sites
{C3A, C3B}
{C4A, C4B}
3. Restrained distances
 O6A-C26 \\sim O6B-C26
 with sigma of 0.01
 N7-C27B \\sim N7-C27A \\sim N7-C28B \\sim N7-C28A \\sim N7-C26
 with sigma of 0.01
4. Uiso/Uaniso restraints and constraints
C27A \\sim C28A \\sim C27B \\sim C28B: within 2A with sigma of 0.01 and sigma
for terminal atoms of 0.02
Uanis(O6A) \\sim Ueq: with sigma of 0.01 and sigma for terminal atoms of 0.02
Uanis(C28A) \\sim Ueq, Uanis(C28B) \\sim Ueq: with sigma of 0.01 and sigma for
terminal atoms of 0.02
Uanis(C3A) = Uanis(C3B)
Uanis(C4A) = Uanis(C4B)
5. Others
 Fixed Sof: C25(0.5) H25A(0.5) H25B(0.5) H25C(0.5) C23(0.5) H23(0.5) C24(0.5)
 H24A(0.5) H24B(0.5) H24C(0.5) C26(0.5) H26(0.25) H26A(0.25) O6A(0.25) N5A(0.5)
 H5AA(0.5) H5AB(0.5) C27A(0.25) H27A(0.25) H27B(0.25) H27C(0.25) C3A(0.5)
 C4B(0.5) H4B(0.5) C28A(0.25) H28A(0.25) H28B(0.25) H28C(0.25) O6B(0.25)
 N5B(0.5) H5BA(0.5) H5BB(0.5) C27B(0.25) H27D(0.25) H27E(0.25) H27F(0.25)
 C4A(0.5) C3B(0.5) H3B(0.5) C28B(0.25) H28D(0.25) H28E(0.25) H28F(0.25)
6.a Riding coordinates:
 C24(H24A,H24B,H24C), C27A(H27A,H27B,H27C), C28A(H28A,H28B,H28C), C27B(H27D,
 H27E,H27F), C28B(H28D,H28E,H28F)
6.b Aromatic/amide H refined with riding coordinates:
 C9(H9), C20(H20), C13(H13), C10(H10), C6(H6), C23(H23), C21(H21), C22(H22),
 C26(H26), C26(H26A), C12(H12), C7(H7), C19(H19), C4B(H4B), C3B(H3B)
6.c X=CH2 refined with riding coordinates:
 N5A(H5AA,H5AB), N5B(H5BA,H5BB)
6.d Idealised Me refined as rotating group:
 C25(H25A,H25B,H25C)
;
_olex2_submission_special_instructions 'No special instructions were received'
_oxdiff_exptl_absorpt_empirical_details
;
Empirical correction (ABSPACK) includes:
- Absorption correction using spherical harmonics
- Frame scaling
;
_oxdiff_exptl_absorpt_empirical_full_max 1.301
_oxdiff_exptl_absorpt_empirical_full_min 0.716

loop_
_space_group_symop_operation_xyz
'x, y, z'
'-x+1/2, -y+1/2, z'
'-x, y+1/2, -z+1/2'
'x+1/2, -y, -z+1/2'
'-x, -y, -z'
'x-1/2, y-1/2, -z'
'x, -y-1/2, z-1/2'
'-x-1/2, y, z-1/2'

loop_
_atom_site_label
_atom_site_type_symbol
_atom_site_fract_x
_atom_site_fract_y
_atom_site_fract_z
_atom_site_U_iso_or_equiv
_atom_site_adp_type
_atom_site_occupancy
_atom_site_site_symmetry_order
_atom_site_calc_flag
_atom_site_refinement_flags_posn
_atom_site_refinement_flags_adp
_atom_site_refinement_flags_occupancy
_atom_site_disorder_assembly
_atom_site_disorder_group
Zn1 Zn 0.56082(2) 0.03520(2) 0.40682(2) 0.01688(9) Uani 1 1 d . . . . .
S2 S 0.62941(3) 0.60871(3) 0.46819(3) 0.02835(13) Uani 1 1 d . . . . .
S1 S 0.48930(3) 0.45890(3) 0.35523(4) 0.02705(13) Uani 1 1 d . . . . .
O4 O 0.09369(8) -0.04409(9) 0.22778(9) 0.0301(4) Uani 1 1 d . . . . .
O2 O 0.40578(8) -0.03756(8) 0.47625(8) 0.0237(3) Uani 1 1 d . . . . .
O3 O 0.16950(8) -0.03600(9) 0.12644(9) 0.0290(3) Uani 1 1 d . . . . .
O5 O 0.7500 0.2500 0.0660(2) 0.0690(9) Uani 1 2 d S T P . .
O1 O 0.45579(7) 0.03475(8) 0.37969(9) 0.0225(3) Uani 1 1 d . . . . .
N4 N 0.51666(10) 0.61958(10) 0.37335(12) 0.0266(4) Uani 1 1 d . . . . .
N2 N 0.56508(9) 0.90825(10) 0.40232(11) 0.0231(4) Uani 1 1 d . . . . .
N3 N 0.60124(10) 0.44840(10) 0.45116(11) 0.0247(4) Uani 1 1 d . . . . .
N7 N 0.2500 0.2500 0.2958(2) 0.0827(14) Uani 1 2 d DS T P . .
N1 N 0.55615(9) 0.15994(10) 0.41083(10) 0.0212(4) Uani 1 1 d . . . . .
N6 N 0.7500 0.2500 0.2042(2) 0.0489(8) Uani 1 2 d S T P . .
C9 C 0.60508(12) 0.20109(12) 0.45194(15) 0.0297(5) Uani 1 1 d . . . . .
H9 H 0.6403 0.1744 0.4807 0.036 Uiso 1 1 calc R . . . .
C20 C 0.61421(12) 0.86989(12) 0.44589(14) 0.0269(5) Uani 1 1 d . . . . .
H20 H 0.6483 0.8987 0.4742 0.032 Uiso 1 1 calc R . . . .
C13 C 0.50631(12) 0.19906(13) 0.36933(14) 0.0293(5) Uani 1 1 d . . . . .
H13 H 0.4724 0.1712 0.3399 0.035 Uiso 1 1 calc R . . . .
C10 C 0.60586(13) 0.28141(13) 0.45364(15) 0.0321(5) Uani 1 1 d . . . . .
H10 H 0.6409 0.3078 0.4828 0.038 Uiso 1 1 calc R . . . .
C25 C 0.7138(4) 0.2593(5) 0.2777(5) 0.080(2) Uani 0.5 1 d . . . . .
H25A H 0.7431 0.2892 0.3139 0.120 Uiso 0.5 1 calc GR . . . .
H25B H 0.7045 0.2092 0.3010 0.120 Uiso 0.5 1 calc GR . . . .
H25C H 0.6690 0.2857 0.2687 0.120 Uiso 0.5 1 calc GR . . . .
C5 C 0.21956(11) -0.03147(12) 0.25741(12) 0.0235(4) Uani 1 1 d . . . . .
C6 C 0.28589(12) -0.00841(15) 0.22587(13) 0.0308(5) Uani 1 1 d . . . . .
H6 H 0.2907 0.0000 0.1707 0.037 Uiso 1 1 calc R . . . .
C8 C 0.15674(11) -0.03838(12) 0.20139(13) 0.0235(4) Uani 1 1 d . . . . .
C23 C 0.7219(3) 0.2603(4) 0.1315(4) 0.0516(14) Uani 0.5 1 d . . . . .
H23 H 0.6744 0.2777 0.1304 0.062 Uiso 0.5 1 calc R . . . .
C21 C 0.51752(12) 0.86538(12) 0.36017(13) 0.0255(4) Uani 1 1 d . . . . .
H21 H 0.4837 0.8910 0.3284 0.031 Uiso 1 1 calc R . . . .
C22 C 0.51645(12) 0.78529(12) 0.36182(14) 0.0274(5) Uani 1 1 d . . . . .
H22 H 0.4826 0.7579 0.3318 0.033 Uiso 1 1 calc R . . . .
C1 C 0.40455(10) -0.00409(11) 0.40945(12) 0.0190(4) Uani 1 1 d . . . . .
C16 C 0.58690(12) 0.52484(12) 0.43710(13) 0.0233(4) Uani 1 1 d . . . . .
C17 C 0.56517(11) 0.66061(12) 0.41221(13) 0.0245(4) Uani 1 1 d . . . . .
C14 C 0.55336(11) 0.40719(12) 0.41115(12) 0.0232(4) Uani 1 1 d . . . . .
C24 C 0.8293(3) 0.2363(4) 0.2100(4) 0.0632(18) Uani 0.5 1 d . . . . .
H24A H 0.8424 0.2290 0.2655 0.095 Uiso 0.5 1 d R . . . .
H24B H 0.8421 0.1908 0.1797 0.095 Uiso 0.5 1 d R . . . .
H24C H 0.8545 0.2804 0.1887 0.095 Uiso 0.5 1 d R . . . .
C2 C 0.33845(11) -0.01236(12) 0.35851(12) 0.0211(4) Uani 1 1 d . . . . .
C26 C 0.2444(4) 0.1980(4) 0.3634(4) 0.0562(16) Uani 0.5 1 d D . . B .
H26 H 0.2817 0.1625 0.3698 0.067 Uiso 0.25 1 calc R . . A 1
H26A H 0.2365 0.1460 0.3512 0.067 Uiso 0.25 1 calc R . . A 2
C12 C 0.50288(12) 0.27912(13) 0.36822(15) 0.0301(5) Uani 1 1 d . . . . .
H12 H 0.4670 0.3042 0.3390 0.036 Uiso 1 1 calc R . . . .
C18 C 0.56669(11) 0.74587(12) 0.40910(12) 0.0237(4) Uani 1 1 d . . . . .
C15 C 0.52996(11) 0.54317(12) 0.38803(13) 0.0235(4) Uani 1 1 d . . . . .
C7 C 0.34407(11) 0.00191(15) 0.27585(13) 0.0298(5) Uani 1 1 d . . . . .
H7 H 0.3877 0.0186 0.2544 0.036 Uiso 1 1 calc R . . . .
C11 C 0.55359(11) 0.32196(12) 0.41117(12) 0.0222(4) Uani 1 1 d . . . . .
C19 C 0.61710(12) 0.78978(12) 0.45124(14) 0.0277(5) Uani 1 1 d . . . . .
H19 H 0.6522 0.7657 0.4825 0.033 Uiso 1 1 calc R . . . .
O6A O 0.2500 0.2500 0.4235(5) 0.088(4) Uani 0.5 2 d DS TU P B 1
N5A N 0.2544(2) -0.0369(3) 0.4739(2) 0.0360(10) Uani 0.5 1 d . . . C 1
H5AA H 0.2851 -0.0214 0.5092 0.043 Uiso 0.5 1 calc R . . C 1
H5AB H 0.2126 -0.0528 0.4889 0.043 Uiso 0.5 1 calc R . . C 1
C27A C 0.2897(9) 0.3217(7) 0.3036(10) 0.074(4) Uani 0.25 1 d D U . D 1
H27A H 0.2720 0.3531 0.3472 0.110 Uiso 0.25 1 d R . . D 1
H27B H 0.2877 0.3509 0.2543 0.110 Uiso 0.25 1 d R . . D 1
H27C H 0.3387 0.3070 0.3143 0.110 Uiso 0.25 1 d R . . D 1
C3A C 0.27278(12) -0.03645(14) 0.39096(13) 0.0291(5) Uani 0.5 1 d . . . C 1
C4B C 0.21279(12) -0.04576(15) 0.33967(13) 0.0306(5) Uani 0.5 1 d . . . C 1
H4B H 0.1687 -0.0614 0.3608 0.037 Uiso 0.5 1 calc R . . C 1
C28A C 0.2271(12) 0.2063(16) 0.2235(11) 0.092(5) Uani 0.25 1 d D U . D 1
H28A H 0.1788 0.1874 0.2297 0.138 Uiso 0.25 1 d R . . D 1
H28B H 0.2593 0.1632 0.2166 0.138 Uiso 0.25 1 d R . . D 1
H28C H 0.2297 0.2393 0.1769 0.138 Uiso 0.25 1 d R . . D 1
O6B O 0.2491(6) 0.2153(6) 0.4386(4) 0.042(2) Uani 0.25 1 d D . . B 2
N5B N 0.15448(19) -0.0834(3) 0.3741(2) 0.0347(9) Uani 0.5 1 d . . . C 2
H5BA H 0.1197 -0.0994 0.3442 0.042 Uiso 0.5 1 calc R . . C 2
H5BB H 0.1531 -0.0907 0.4254 0.042 Uiso 0.5 1 calc R . . C 2
C27B C 0.2197(16) 0.3271(8) 0.2991(17) 0.146(8) Uani 0.25 1 d D U . D 2
H27D H 0.2625 0.3403 0.3287 0.219 Uiso 0.25 1 d R . . D 2
H27E H 0.2223 0.3492 0.2460 0.219 Uiso 0.25 1 d R . . D 2
H27F H 0.1783 0.3473 0.3268 0.219 Uiso 0.25 1 d R . . D 2
C4A C 0.21279(12) -0.04576(15) 0.33967(13) 0.0306(5) Uani 0.5 1 d . . . C 2
C3B C 0.27278(12) -0.03645(14) 0.39096(13) 0.0291(5) Uani 0.5 1 d . . . C 2
H3B H 0.2686 -0.0463 0.4459 0.035 Uiso 0.5 1 calc R . . C 2
C28B C 0.2572(12) 0.2088(15) 0.2181(10) 0.091(5) Uani 0.25 1 d D U . D 2
H28D H 0.2163 0.1758 0.2090 0.137 Uiso 0.25 1 d R . . D 2
H28E H 0.3003 0.1780 0.2187 0.137 Uiso 0.25 1 d R . . D 2
H28F H 0.2602 0.2466 0.1757 0.137 Uiso 0.25 1 d R . . D 2

loop_
_atom_site_aniso_label
_atom_site_aniso_U_11
_atom_site_aniso_U_22
_atom_site_aniso_U_33
_atom_site_aniso_U_23
_atom_site_aniso_U_13
_atom_site_aniso_U_12
Zn1 0.01557(14) 0.01602(14) 0.01905(15) 0.00061(10) 0.00048(9) -0.00050(9)
S2 0.0345(3) 0.0174(2) 0.0332(3) -0.0009(2) -0.0065(2) -0.0011(2)
S1 0.0284(3) 0.0169(2) 0.0359(3) 0.0007(2) -0.0061(2) -0.0005(2)
O4 0.0203(8) 0.0405(9) 0.0294(8) -0.0063(7) -0.0049(6) 0.0009(7)
O2 0.0241(7) 0.0275(8) 0.0196(7) 0.0026(6) -0.0044(6) -0.0034(6)
O3 0.0268(8) 0.0358(9) 0.0242(8) -0.0003(6) -0.0071(6) 0.0006(7)
O5 0.0518(18) 0.102(3) 0.0534(19) 0.000 0.000 -0.0003(19)
O1 0.0159(7) 0.0221(7) 0.0294(8) 0.0048(6) -0.0021(6) -0.0022(5)
N4 0.0299(10) 0.0161(8) 0.0338(10) 0.0006(7) 0.0014(8) 0.0007(7)
N2 0.0244(9) 0.0181(8) 0.0267(9) -0.0004(7) 0.0019(7) -0.0004(7)
N3 0.0310(9) 0.0160(8) 0.0271(9) 0.0003(7) -0.0008(7) -0.0006(7)
N7 0.100(4) 0.107(4) 0.041(2) 0.000 0.000 0.021(3)
N1 0.0221(8) 0.0176(8) 0.0238(9) 0.0000(7) -0.0014(7) -0.0011(7)
N6 0.0432(18) 0.050(2) 0.054(2) 0.000 0.000 0.0034(16)
C9 0.0305(11) 0.0186(10) 0.0400(13) 0.0000(9) -0.0105(10) 0.0009(9)
C20 0.0274(11) 0.0193(10) 0.0339(12) -0.0020(9) -0.0033(9) 0.0005(8)
C13 0.0322(12) 0.0195(10) 0.0361(12) 0.0019(9) -0.0130(10) -0.0027(9)
C10 0.0342(12) 0.0213(11) 0.0407(13) -0.0007(10) -0.0139(10) -0.0017(9)
C25 0.087(5) 0.087(6) 0.067(5) -0.008(4) 0.030(4) -0.007(5)
C5 0.0206(10) 0.0295(11) 0.0203(10) -0.0011(8) -0.0024(8) 0.0014(8)
C6 0.0233(10) 0.0505(14) 0.0187(10) 0.0049(10) -0.0011(9) -0.0041(10)
C8 0.0224(10) 0.0215(10) 0.0267(11) -0.0019(8) -0.0051(8) 0.0029(8)
C23 0.036(3) 0.059(4) 0.060(4) -0.002(3) 0.005(3) 0.001(3)
C21 0.0280(11) 0.0197(10) 0.0290(11) -0.0009(8) -0.0035(9) 0.0019(8)
C22 0.0296(11) 0.0199(10) 0.0326(12) -0.0044(9) -0.0038(9) -0.0008(9)
C1 0.0180(9) 0.0168(9) 0.0221(10) -0.0016(8) -0.0011(7) 0.0010(8)
C16 0.0290(11) 0.0178(10) 0.0230(10) -0.0004(8) 0.0018(9) -0.0007(8)
C17 0.0280(11) 0.0173(10) 0.0282(11) -0.0008(8) 0.0030(9) -0.0005(8)
C14 0.0270(10) 0.0195(10) 0.0229(10) 0.0010(8) 0.0019(8) 0.0002(8)
C24 0.050(4) 0.078(5) 0.062(4) -0.006(4) -0.007(3) 0.014(3)
C2 0.0189(9) 0.0217(10) 0.0228(10) 0.0016(8) -0.0028(8) -0.0030(8)
C26 0.057(4) 0.058(4) 0.054(4) 0.004(3) 0.006(3) 0.011(3)
C12 0.0328(12) 0.0200(11) 0.0375(13) 0.0032(9) -0.0117(10) -0.0002(9)
C18 0.0280(11) 0.0169(10) 0.0260(10) -0.0011(8) 0.0050(8) 0.0014(8)
C15 0.0251(10) 0.0182(10) 0.0272(10) -0.0002(8) 0.0037(9) -0.0006(8)
C7 0.0193(10) 0.0466(14) 0.0236(11) 0.0052(10) 0.0013(8) -0.0047(10)
C11 0.0274(10) 0.0163(10) 0.0228(10) -0.0007(8) 0.0023(8) -0.0014(8)
C19 0.0281(11) 0.0213(10) 0.0338(12) 0.0006(9) -0.0047(9) 0.0029(9)
O6A 0.075(6) 0.162(10) 0.026(4) 0.000 0.000 0.004(8)
N5A 0.0204(18) 0.068(3) 0.0194(18) 0.0029(18) 0.0009(14) -0.0152(19)
C27A 0.098(11) 0.060(8) 0.063(9) 0.007(7) -0.001(9) 0.004(9)
C3A 0.0289(12) 0.0387(13) 0.0198(10) 0.0055(9) -0.0026(9) -0.0118(10)
C4B 0.0204(10) 0.0466(14) 0.0249(11) -0.0024(10) 0.0020(9) -0.0108(10)
C28A 0.097(9) 0.107(7) 0.071(7) -0.013(6) -0.015(7) 0.002(7)
O6B 0.030(4) 0.063(5) 0.031(4) 0.026(4) -0.002(4) -0.011(4)
N5B 0.0196(18) 0.055(3) 0.030(2) 0.0091(19) 0.0004(15) -0.0084(17)
C27B 0.188(18) 0.131(15) 0.119(15) 0.000(13) 0.008(16) 0.028(16)
C4A 0.0204(10) 0.0466(14) 0.0249(11) -0.0024(10) 0.0020(9) -0.0108(10)
C3B 0.0289(12) 0.0387(13) 0.0198(10) 0.0055(9) -0.0026(9) -0.0118(10)
C28B 0.102(10) 0.105(7) 0.067(6) -0.011(6) 0.000(7) 0.010(8)

loop_
_atom_type_symbol
_atom_type_description
_atom_type_scat_dispersion_real
_atom_type_scat_dispersion_imag
_atom_type_scat_source
C C 0.0181 0.0091 'International Tables Vol C Tables 4.2.6.8 and 6.1.1.4'
H H 0.0000 0.0000 'International Tables Vol C Tables 4.2.6.8 and 6.1.1.4'
N N 0.0311 0.0180 'International Tables Vol C Tables 4.2.6.8 and 6.1.1.4'
O O 0.0492 0.0322 'International Tables Vol C Tables 4.2.6.8 and 6.1.1.4'
S S 0.3331 0.5567 'International Tables Vol C Tables 4.2.6.8 and 6.1.1.4'
Zn Zn -1.5491 0.6778 'International Tables Vol C Tables 4.2.6.8 and 6.1.1.4'

loop_
_geom_angle_atom_site_label_1
_geom_angle_atom_site_label_2
_geom_angle_atom_site_label_3
_geom_angle
_geom_angle_site_symmetry_1
_geom_angle_site_symmetry_3
O2 Zn1 O4 146.63(6) 5_656 4
O2 Zn1 O3 87.55(6) 5_656 4
O2 Zn1 N2 92.37(6) 5_656 1_545
O2 Zn1 N1 87.88(6) 5_656 .
O3 Zn1 O4 59.46(6) 4 4
O3 Zn1 N2 87.87(6) 4 1_545
O3 Zn1 N1 92.32(6) 4 .
O1 Zn1 O4 92.31(6) . 4
O1 Zn1 O2 120.73(6) . 5_656
O1 Zn1 O3 151.72(6) . 4
O1 Zn1 N2 91.35(6) . 1_545
O1 Zn1 N1 88.37(6) . .
N2 Zn1 O4 91.36(6) 1_545 4
N1 Zn1 O4 88.53(6) . 4
N1 Zn1 N2 179.70(7) . 1_545
C16 S2 C17 87.60(10) . .
C15 S1 C14 87.96(10) . .
C8 O4 Zn1 84.52(13) . 4_455
C1 O2 Zn1 147.22(13) . 5_656
C8 O3 Zn1 94.51(13) . 4_455
C23 O5 C23 53.9(6) 2_655 .
C1 O1 Zn1 130.38(13) . .
C17 N4 C15 107.96(18) . .
C20 N2 Zn1 119.97(14) . 1_565
C20 N2 C21 117.14(18) . .
C21 N2 Zn1 122.81(14) . 1_565
C14 N3 C16 107.64(18) . .
C26 N7 C26 77.7(6) 2 .
C26 N7 C27A 120.0(8) . .
C26 N7 C27A 50.3(7) 2 .
C26 N7 C27A 120.0(8) 2 2
C26 N7 C27A 50.3(7) . 2
C26 N7 C28A 165.9(10) 2 .
C26 N7 C28A 107.1(12) 2 2
C26 N7 C28A 107.1(12) . .
C26 N7 C28A 165.9(10) . 2
C26 N7 C27B 121.1(12) 2 2
C26 N7 C27B 54.9(11) 2 .
C26 N7 C27B 121.1(12) . .
C26 N7 C27B 54.9(11) . 2
C26 N7 C28B 112.7(11) 2 2
C26 N7 C28B 166.5(11) . 2
C26 N7 C28B 112.7(11) . .
C26 N7 C28B 166.5(11) 2 .
C27A N7 C27A 169.8(13) 2 .
C27A N7 C28A 130.9(14) . .
C27A N7 C28A 59.3(12) 2 .
C27A N7 C28A 130.9(14) 2 2
C27A N7 C28A 59.3(12) . 2
C28A N7 C28A 72(2) . 2
C27B N7 C27B 176(2) . 2
C27B N7 C28B 120.7(16) . .
C27B N7 C28B 120.7(16) 2 2
C27B N7 C28B 63.6(14) . 2
C27B N7 C28B 63.6(14) 2 .
C28B N7 C28B 59(2) . 2
C9 N1 Zn1 121.14(14) . .
C13 N1 Zn1 121.07(14) . .
C13 N1 C9 117.72(18) . .
C25 N6 C25 59.1(7) 2_655 .
C25 N6 C24 115.7(5) . .
C25 N6 C24 115.7(5) 2_655 2_655
C25 N6 C24 56.8(4) . 2_655
C25 N6 C24 56.8(4) 2_655 .
C23 N6 C25 174.5(5) . 2_655
C23 N6 C25 125.9(4) 2_655 2_655
C23 N6 C25 125.9(4) . .
C23 N6 C25 174.5(5) 2_655 .
C23 N6 C23 49.2(5) . 2_655
C23 N6 C24 118.0(4) . .
C23 N6 C24 69.5(4) 2_655 .
C23 N6 C24 69.5(4) . 2_655
C23 N6 C24 118.0(4) 2_655 2_655
C24 N6 C24 172.6(6) . 2_655
N1 C9 C10 123.2(2) . .
N2 C20 C19 123.6(2) . .
N1 C13 C12 122.9(2) . .
C9 C10 C11 119.1(2) . .
C6 C5 C8 118.55(19) . .
C4B C5 C6 119.82(19) . .
C4B C5 C8 121.62(19) . .
C7 C6 C5 120.3(2) . .
O4 C8 Zn1 65.91(11) . 4_455
O4 C8 O3 121.33(19) . .
O4 C8 C5 121.17(19) . .
O3 C8 Zn1 55.55(10) . 4_455
O3 C8 C5 117.47(19) . .
C5 C8 Zn1 171.15(16) . 4_455
O5 C23 N6 128.4(5) . .
N2 C21 C22 123.2(2) . .
C21 C22 C18 119.2(2) . .
O2 C1 O1 125.27(18) . .
O2 C1 C2 118.12(18) . .
O1 C1 C2 116.57(18) . .
N3 C16 S2 131.96(17) . .
N3 C16 C15 118.32(19) . .
C15 C16 S2 109.70(15) . .
N4 C17 S2 116.79(16) . .
N4 C17 C18 122.2(2) . .
C18 C17 S2 120.96(16) . .
N3 C14 S1 116.78(16) . .
N3 C14 C11 122.49(19) . .
C11 C14 S1 120.72(16) . .
N6 C24 C23 50.3(3) . 2_655
C25 C24 N6 58.2(4) 2_655 .
C25 C24 C23 108.2(5) 2_655 2_655
C7 C2 C1 118.42(18) . .
C3A C2 C1 121.79(19) . .
C3A C2 C7 119.74(19) . .
O6A C26 N7 99.0(5) . .
C27A C26 N7 65.2(5) 2 .
C27A C26 O6A 145.6(10) 2 .
O6B C26 N7 127.3(7) . .
C13 C12 C11 119.4(2) . .
C22 C18 C17 119.57(19) . .
C19 C18 C22 117.8(2) . .
C19 C18 C17 122.6(2) . .
N4 C15 S1 132.73(17) . .
N4 C15 C16 117.95(19) . .
C16 C15 S1 109.31(15) . .
C6 C7 C2 120.7(2) . .
C10 C11 C14 120.37(19) . .
C10 C11 C12 117.74(19) . .
C12 C11 C14 121.88(19) . .
C20 C19 C18 118.9(2) . .
C26 O6A C26 84.3(7) . 2
C2 C3A N5A 125.9(2) . .
C2 C3A C4B 119.4(2) . .
C4B C3A N5A 113.3(2) . .
C5 C4B C3A 120.0(2) . .
C27A C28A N7 59.2(7) 2 .
O6B O6B C26 103.5(6) 2 .
C26 C27B N7 62.3(7) 2 .
N7 C28B C27B 57.1(8) . 2

loop_
_geom_bond_atom_site_label_1
_geom_bond_atom_site_label_2
_geom_bond_distance
_geom_bond_site_symmetry_2
Zn1 O4 2.3179(16) 4
Zn1 O2 2.0352(14) 5_656
Zn1 O3 2.0907(15) 4
Zn1 O1 2.0003(14) .
Zn1 N2 2.1893(18) 1_545
Zn1 N1 2.1512(17) .
S2 C16 1.725(2) .
S2 C17 1.755(2) .
S1 C14 1.751(2) .
S1 C15 1.724(2) .
O4 Zn1 2.3179(16) 4_455
O4 C8 1.253(3) .
O2 Zn1 2.0351(14) 5_656
O2 C1 1.248(2) .
O3 Zn1 2.0906(15) 4_455
O3 C8 1.265(3) .
O5 C23 1.218(6) 2_655
O5 C23 1.218(6) .
O1 C1 1.263(2) .
N4 C17 1.313(3) .
N4 C15 1.361(3) .
N2 Zn1 2.1893(18) 1_565
N2 C20 1.338(3) .
N2 C21 1.346(3) .
N3 C16 1.363(3) .
N3 C14 1.316(3) .
N7 C26 1.437(6) .
N7 C26 1.437(6) 2
N7 C27A 1.445(8) 2
N7 C27A 1.445(8) .
N7 C28A 1.479(8) 2
N7 C28A 1.479(8) .
N7 C27B 1.443(9) 2
N7 C27B 1.443(9) .
N7 C28B 1.477(8) 2
N7 C28B 1.477(8) .
N1 C9 1.338(3) .
N1 C13 1.335(3) .
N6 C25 1.401(7) .
N6 C25 1.401(7) 2_655
N6 C23 1.325(7) .
N6 C23 1.325(7) 2_655
N6 C24 1.494(6) 2_655
N6 C24 1.494(6) .
C9 C10 1.384(3) .
C20 C19 1.384(3) .
C13 C12 1.381(3) .
C10 C11 1.387(3) .
C5 C6 1.395(3) .
C5 C8 1.495(3) .
C5 C4B 1.391(3) .
C6 C7 1.372(3) .
C8 Zn1 2.527(2) 4_455
C21 C22 1.380(3) .
C22 C18 1.394(3) .
C1 C2 1.496(3) .
C16 C15 1.370(3) .
C17 C18 1.470(3) .
C14 C11 1.468(3) .
C24 C25 1.381(10) 2_655
C24 C23 1.612(9) 2_655
C2 C7 1.396(3) .
C2 C3A 1.395(3) .
C26 O6A 1.344(8) .
C26 C27A 1.224(16) 2
C26 O6B 1.285(9) .
C12 C11 1.392(3) .
C18 C19 1.391(3) .
O6A C26 1.344(8) 2
N5A C3A 1.416(4) .
C3A C4B 1.410(3) .
C28A C27A 1.45(3) 2
O6B O6B 1.20(2) 2
C27B C26 1.33(3) 2
C28B C27B 1.54(3) 2
